data_4514436
loop_
_publ_author_name
'Moku, Balakrishna'
'Fang, Wan-Yin'
'Leng, Jing'
'Kantchev, Eric Assen B.'
'Qin, Hua-Li'

_publ_section_title
;
 Rh(I)--Diene-Catalyzed Addition of (Hetero)aryl Functionality to
 1,3-Dienylsulfonyl Fluorides Achieving Exclusive Regioselectivity and
 High Enantioselectivity: Generality and Mechanism
;
_journal_name_full 'ACS Catalysis'
_journal_page_first 10477
_journal_paper_doi 10.1021/acscatal.9b03640
_journal_year 2019
_chemical_formula_sum 'C16 H14 Br F O2 S'
_chemical_formula_weight 369.24
_space_group_IT_number 14
_space_group_name_Hall '-P 2yn'
_space_group_name_H-M_alt 'P 1 21/n 1'
_symmetry_cell_setting monoclinic
_symmetry_space_group_name_Hall '-P 2yn'
_symmetry_space_group_name_H-M 'P 1 21/n 1'
_atom_sites_solution_hydrogens geom
_atom_sites_solution_primary direct
_atom_sites_solution_secondary difmap
_audit_creation_method SHELXL-97
_cell_angle_alpha 90.00
_cell_angle_beta 97.5830(10)
_cell_angle_gamma 90.00
_cell_formula_units_Z 12
_cell_length_a 9.7166(8)
_cell_length_b 31.009(3)
_cell_length_c 16.0484(14)
_cell_measurement_reflns_used 3632
_cell_measurement_temperature 298(2)
_cell_measurement_theta_max 20.651
_cell_measurement_theta_min 2.414
_cell_volume 4793.1(7)
_computing_cell_refinement 'Bruker SMART'
_computing_data_collection 'Bruker SMART'
_computing_data_reduction 'Bruker SAINT'
_computing_molecular_graphics 'Bruker SHELXTL'
_computing_publication_material 'Bruker SHELXTL'
_computing_structure_refinement 'SHELXL-97 (Sheldrick, 1997)'
_computing_structure_solution 'SHELXS-97 (Sheldrick, 1990)'
_diffrn_ambient_temperature 298(2)
_diffrn_measured_fraction_theta_full 0.997
_diffrn_measured_fraction_theta_max 0.997
_diffrn_measurement_device_type 'CCD area detector'
_diffrn_measurement_method 'phi and omega scans'
_diffrn_radiation_monochromator graphite
_diffrn_radiation_source 'fine-focus sealed tube'
_diffrn_radiation_type MoK\a
_diffrn_radiation_wavelength 0.71073
_diffrn_reflns_av_R_equivalents 0.0891
_diffrn_reflns_av_sigmaI/netI 0.1370
_diffrn_reflns_limit_h_max 11
_diffrn_reflns_limit_h_min -11
_diffrn_reflns_limit_k_max 36
_diffrn_reflns_limit_k_min -36
_diffrn_reflns_limit_l_max 15
_diffrn_reflns_limit_l_min -19
_diffrn_reflns_number 23818
_diffrn_reflns_theta_full 25.02
_diffrn_reflns_theta_max 25.02
_diffrn_reflns_theta_min 2.35
_exptl_absorpt_coefficient_mu 2.714
_exptl_absorpt_correction_T_max 0.6555
_exptl_absorpt_correction_T_min 0.4098
_exptl_absorpt_correction_type multi-scan
_exptl_absorpt_process_details sadabs
_exptl_crystal_density_diffrn 1.535
_exptl_crystal_density_meas 0
_exptl_crystal_density_method 'not measured'
_exptl_crystal_F_000 2232
_exptl_crystal_size_max 0.40
_exptl_crystal_size_mid 0.35
_exptl_crystal_size_min 0.17
_refine_diff_density_max 0.807
_refine_diff_density_min -0.498
_refine_diff_density_rms 0.063
_refine_ls_extinction_coef 0.00126(8)
_refine_ls_extinction_expression Fc^*^=kFc[1+0.001xFc^2^\l^3^/sin(2\q)]^-1/4^
_refine_ls_extinction_method SHELXL
_refine_ls_goodness_of_fit_ref 1.012
_refine_ls_hydrogen_treatment mixed
_refine_ls_matrix_type full
_refine_ls_number_parameters 607
_refine_ls_number_reflns 8445
_refine_ls_number_restraints 0
_refine_ls_restrained_S_all 1.012
_refine_ls_R_factor_all 0.1724
_refine_ls_R_factor_gt 0.0513
_refine_ls_shift/su_max 0.001
_refine_ls_shift/su_mean 0.000
_refine_ls_structure_factor_coef Fsqd
_refine_ls_weighting_details 'calc w=1/[\s^2^(Fo^2^)+(0.0158P)^2^+0.0000P] where P=(Fo^2^+2Fc^2^)/3'
_refine_ls_weighting_scheme calc
_refine_ls_wR_factor_gt 0.0848
_refine_ls_wR_factor_ref 0.0988
_reflns_number_gt 3291
_reflns_number_total 8445
_reflns_threshold_expression >2sigma(I)
_cod_data_source_file cs9b03640_si_003.cif
_cod_data_source_block 180306d
_cod_depositor_comments
;
The following automatic conversions were performed:

'_symmetry_cell_setting' value 'Monoclinic' changed to 'monoclinic'
according to
/home/data/users/saulius/crontab/automatic-downloads/rss-feeds/ACS/lib/dictionaries/cif_core.dic
dictionary named 'cif_core.dic' version 2.4.2 from 2011-04-26.

Automatic conversion script
Id: cif_fix_values 4973 2017-02-22 13:04:09Z antanas 
;
_cod_original_cell_volume 4793.2(7)
_cod_original_sg_symbol_H-M P2(1)/n
_cod_database_code 4514436

loop_
_symmetry_equiv_pos_as_xyz
'x, y, z'
'-x+1/2, y+1/2, -z+1/2'
'-x, -y, -z'
'x-1/2, -y-1/2, z-1/2'

loop_
_atom_site_label
_atom_site_type_symbol
_atom_site_fract_x
_atom_site_fract_y
_atom_site_fract_z
_atom_site_U_iso_or_equiv
_atom_site_adp_type
_atom_site_occupancy
_atom_site_symmetry_multiplicity
_atom_site_calc_flag
_atom_site_refinement_flags
_atom_site_disorder_assembly
_atom_site_disorder_group
F1 F 0.1843(3) 0.31980(10) 0.58975(18) 0.0953(11) Uani 1 1 d . . .
F2 F 1.1467(4) 0.66785(11) 0.7450(2) 0.1145(13) Uani 1 1 d . . .
F3 F 0.9871(4) 0.82773(11) 0.5824(2) 0.1138(13) Uani 1 1 d . . .
O1 O 0.3579(4) 0.26735(10) 0.6258(2) 0.0736(11) Uani 1 1 d . . .
O2 O 0.1654(4) 0.27038(13) 0.7028(2) 0.0989(15) Uani 1 1 d . . .
O3 O 1.1899(4) 0.71409(12) 0.6329(2) 0.0825(13) Uani 1 1 d . . .
O4 O 0.9911(4) 0.72430(11) 0.7012(2) 0.0780(12) Uani 1 1 d . . .
O5 O 0.8194(4) 0.77444(11) 0.5396(2) 0.0799(12) Uani 1 1 d . . .
O6 O 1.0156(4) 0.78208(13) 0.4663(2) 0.0922(14) Uani 1 1 d . . .
S1 S 0.25165(16) 0.29633(5) 0.65744(9) 0.0518(4) Uani 1 1 d . . .
S2 S 1.08918(16) 0.69220(5) 0.67614(9) 0.0537(4) Uani 1 1 d . . .
S3 S 0.92381(17) 0.80519(5) 0.51325(9) 0.0545(4) Uani 1 1 d . . .
Br1 Br 0.69169(7) 0.59289(2) 0.95750(4) 0.1008(3) Uani 1 1 d . . .
Br2 Br 0.57750(9) 0.41135(2) 0.34960(4) 0.1177(3) Uani 1 1 d . . .
Br3 Br 0.53380(7) 1.09447(2) 0.18605(4) 0.1023(3) Uani 1 1 d . . .
C1 C 0.3499(5) 0.32984(15) 0.7293(3) 0.0495(15) Uani 1 1 d . . .
H1A H 0.2878 0.3455 0.7610 0.059 Uiso 1 1 calc R . .
H1B H 0.4098 0.3121 0.7685 0.059 Uiso 1 1 calc R . .
C2 C 0.4396(5) 0.36237(15) 0.6886(3) 0.0458(14) Uani 1 1 d . . .
H2 H 0.3817 0.3730 0.6382 0.055 Uiso 1 1 calc R . .
C3 C 0.4696(6) 0.40100(16) 0.7452(3) 0.0540(15) Uani 1 1 d . . .
H3 H 0.3978 0.4096 0.7744 0.065 Uiso 1 1 calc R . .
C4 C 0.5840(6) 0.42416(17) 0.7589(3) 0.0572(16) Uani 1 1 d . . .
H4 H 0.6589 0.4140 0.7340 0.069 Uiso 1 1 calc R . .
C5 C 0.6085(6) 0.46364(17) 0.8079(3) 0.0477(14) Uani 1 1 d . . .
C6 C 0.7292(6) 0.4867(2) 0.8073(3) 0.0781(19) Uani 1 1 d . . .
H6 H 0.7968 0.4763 0.7765 0.094 Uiso 1 1 calc R . .
C7 C 0.7531(7) 0.5251(2) 0.8511(4) 0.087(2) Uani 1 1 d . . .
H7 H 0.8357 0.5400 0.8489 0.104 Uiso 1 1 calc R . .
C8 C 0.6577(8) 0.54107(18) 0.8969(3) 0.0624(18) Uani 1 1 d . . .
C9 C 0.5386(7) 0.5186(2) 0.8991(4) 0.087(2) Uani 1 1 d . . .
H9 H 0.4722 0.5292 0.9307 0.104 Uiso 1 1 calc R . .
C10 C 0.5138(6) 0.4805(2) 0.8556(4) 0.081(2) Uani 1 1 d . . .
H10 H 0.4311 0.4659 0.8586 0.097 Uiso 1 1 calc R . .
C11 C 0.5672(5) 0.34234(15) 0.6581(4) 0.0414(14) Uani 1 1 d . . .
C12 C 0.5896(6) 0.34666(17) 0.5760(4) 0.0632(17) Uani 1 1 d . . .
H12 H 0.5281 0.3626 0.5387 0.076 Uiso 1 1 calc R . .
C13 C 0.7027(8) 0.3275(2) 0.5489(4) 0.085(2) Uani 1 1 d . . .
H13 H 0.7153 0.3298 0.4927 0.102 Uiso 1 1 calc R . .
C14 C 0.7959(7) 0.3053(2) 0.6018(6) 0.088(2) Uani 1 1 d . . .
H14 H 0.8730 0.2931 0.5822 0.105 Uiso 1 1 calc R . .
C15 C 0.7768(7) 0.30074(19) 0.6852(5) 0.084(2) Uani 1 1 d . . .
H15 H 0.8398 0.2852 0.7223 0.100 Uiso 1 1 calc R . .
C16 C 0.6617(7) 0.31982(18) 0.7122(3) 0.0614(17) Uani 1 1 d . . .
H16 H 0.6483 0.3173 0.7683 0.074 Uiso 1 1 calc R . .
C17 C 0.9931(5) 0.65960(15) 0.6012(3) 0.0514(15) Uani 1 1 d . B .
H17A H 0.9448 0.6779 0.5577 0.062 Uiso 1 1 calc R . .
H17B H 1.0566 0.6415 0.5750 0.062 Uiso 1 1 calc R . .
C18 C 0.8856(5) 0.63052(17) 0.6368(3) 0.0470(14) Uani 1 1 d . . .
H18 H 0.9327 0.6142 0.6846 0.056 Uiso 1 1 calc R A 1
C19 C 0.826(2) 0.5989(7) 0.5689(12) 0.045(4) Uani 0.82(4) 1 d P B 1
H19 H 0.7875 0.6093 0.5167 0.054 Uiso 0.82(4) 1 calc PR B 1
C20 C 0.827(2) 0.5568(5) 0.5828(10) 0.057(4) Uani 0.82(4) 1 d P B 1
H20 H 0.8739 0.5469 0.6334 0.069 Uiso 0.82(4) 1 calc PR B 1
C19' C 0.866(11) 0.589(3) 0.596(5) 0.045(18) Uani 0.18(4) 1 d P B 2
H19' H 0.9471 0.5733 0.5964 0.054 Uiso 0.18(4) 1 calc PR B 2
C20' C 0.753(10) 0.569(2) 0.559(4) 0.057(17) Uani 0.18(4) 1 d P B 2
H20' H 0.6675 0.5829 0.5557 0.069 Uiso 0.18(4) 1 calc PR B 2
C21 C 0.7584(7) 0.5243(2) 0.5228(4) 0.0672(18) Uani 1 1 d . . .
C22 C 0.8013(7) 0.4827(2) 0.5346(4) 0.106(3) Uani 1 1 d . B .
H22 H 0.8698 0.4764 0.5790 0.127 Uiso 1 1 calc R . .
C23 C 0.7470(7) 0.44958(19) 0.4832(4) 0.099(2) Uani 1 1 d . . .
H23 H 0.7782 0.4215 0.4938 0.118 Uiso 1 1 calc R B .
C24 C 0.6500(7) 0.45764(19) 0.4184(4) 0.0644(18) Uani 1 1 d . B .
C25 C 0.6008(6) 0.4985(2) 0.4045(3) 0.0798(19) Uani 1 1 d . . .
H25 H 0.5309 0.5040 0.3603 0.096 Uiso 1 1 calc R B .
C26 C 0.6553(7) 0.53199(18) 0.4563(4) 0.0748(19) Uani 1 1 d . B .
H26 H 0.6220 0.5599 0.4463 0.090 Uiso 1 1 calc R . .
C27 C 0.7671(6) 0.65567(16) 0.6655(4) 0.0414(14) Uani 1 1 d . B .
C28 C 0.6851(7) 0.68234(19) 0.6111(3) 0.0617(17) Uani 1 1 d . . .
H28 H 0.7050 0.6860 0.5564 0.074 Uiso 1 1 calc R B .
C29 C 0.5737(8) 0.70359(19) 0.6373(5) 0.087(2) Uani 1 1 d . B .
H29 H 0.5186 0.7214 0.6000 0.105 Uiso 1 1 calc R . .
C30 C 0.5434(8) 0.6988(2) 0.7173(6) 0.095(3) Uani 1 1 d . . .
H30 H 0.4685 0.7134 0.7348 0.115 Uiso 1 1 calc R B .
C31 C 0.6233(8) 0.6729(2) 0.7707(4) 0.083(2) Uani 1 1 d . B .
H31 H 0.6032 0.6695 0.8254 0.100 Uiso 1 1 calc R . .
C32 C 0.7348(6) 0.65121(17) 0.7455(4) 0.0628(16) Uani 1 1 d . . .
H32 H 0.7886 0.6334 0.7833 0.075 Uiso 1 1 calc R B .
C33 C 0.8263(5) 0.83978(16) 0.4435(3) 0.0550(15) Uani 1 1 d . D .
H33A H 0.8891 0.8578 0.4166 0.066 Uiso 1 1 calc R . .
H33B H 0.7729 0.8227 0.4001 0.066 Uiso 1 1 calc R . .
C34 C 0.7262(6) 0.86905(18) 0.4843(3) 0.0578(16) Uani 1 1 d . . .
H34 H 0.7759 0.8836 0.5336 0.069 Uiso 1 1 calc R C 1
C35 C 0.681(2) 0.9026(9) 0.4135(18) 0.057(6) Uani 0.71(4) 1 d P D 1
H35 H 0.6536 0.8932 0.3588 0.068 Uiso 0.71(4) 1 calc PR D 1
C36 C 0.6828(13) 0.9438(7) 0.4305(18) 0.061(6) Uani 0.71(4) 1 d P D 1
H36 H 0.7046 0.9532 0.4857 0.073 Uiso 0.71(4) 1 calc PR D 1
C35' C 0.689(5) 0.915(2) 0.453(4) 0.057(13) Uani 0.29(4) 1 d P D 2
H35' H 0.6559 0.9333 0.4909 0.068 Uiso 0.29(4) 1 calc PR D 2
C36' C 0.700(3) 0.9301(17) 0.377(4) 0.061(13) Uani 0.29(4) 1 d P D 2
H36' H 0.7359 0.9139 0.3363 0.073 Uiso 0.29(4) 1 calc PR D 2
C37 C 0.6489(6) 0.9764(2) 0.3603(5) 0.079(2) Uani 1 1 d . . .
C38 C 0.6488(6) 0.9726(2) 0.2744(5) 0.080(2) Uani 1 1 d . D .
H38 H 0.6725 0.9464 0.2521 0.096 Uiso 1 1 calc R . .
C39 C 0.6136(6) 1.0074(2) 0.2208(4) 0.0769(19) Uani 1 1 d . . .
H39 H 0.6102 1.0043 0.1629 0.092 Uiso 1 1 calc R D .
C40 C 0.5839(6) 1.0465(2) 0.2553(4) 0.0665(18) Uani 1 1 d . D .
C41 C 0.5881(6) 1.0506(2) 0.3403(5) 0.085(2) Uani 1 1 d . . .
H41 H 0.5685 1.0770 0.3636 0.102 Uiso 1 1 calc R D .
C42 C 0.6216(6) 1.0153(3) 0.3917(4) 0.090(2) Uani 1 1 d . D .
H42 H 0.6253 1.0185 0.4496 0.108 Uiso 1 1 calc R . .
C43 C 0.5997(6) 0.84549(17) 0.5083(4) 0.0493(15) Uani 1 1 d . D .
C44 C 0.5088(7) 0.8246(2) 0.4490(4) 0.0673(18) Uani 1 1 d . . .
H44 H 0.5241 0.8248 0.3930 0.081 Uiso 1 1 calc R D .
C45 C 0.3946(7) 0.8034(2) 0.4720(5) 0.083(2) Uani 1 1 d . D .
H45 H 0.3341 0.7889 0.4316 0.100 Uiso 1 1 calc R . .
C46 C 0.3703(7) 0.8036(2) 0.5542(6) 0.086(2) Uani 1 1 d . . .
H46 H 0.2926 0.7897 0.5696 0.103 Uiso 1 1 calc R D .
C47 C 0.4596(9) 0.8239(2) 0.6123(4) 0.084(2) Uani 1 1 d . D .
H47 H 0.4435 0.8237 0.6682 0.100 Uiso 1 1 calc R . .
C48 C 0.5746(7) 0.84497(18) 0.5905(4) 0.0648(18) Uani 1 1 d . . .
H48 H 0.6352 0.8589 0.6316 0.078 Uiso 1 1 calc R D .

loop_
_atom_site_aniso_label
_atom_site_aniso_U_11
_atom_site_aniso_U_22
_atom_site_aniso_U_33
_atom_site_aniso_U_23
_atom_site_aniso_U_13
_atom_site_aniso_U_12
F1 0.111(3) 0.095(3) 0.074(3) 0.003(2) -0.008(2) -0.002(2)
F2 0.130(3) 0.116(3) 0.090(3) 0.012(2) -0.014(2) -0.013(2)
F3 0.133(4) 0.117(3) 0.082(3) -0.011(2) -0.023(2) 0.015(2)
O1 0.075(3) 0.052(2) 0.090(3) -0.034(2) -0.004(2) 0.019(2)
O2 0.105(4) 0.124(4) 0.064(3) 0.026(2) -0.003(2) -0.067(3)
O3 0.072(3) 0.120(3) 0.058(3) -0.007(2) 0.017(2) -0.056(3)
O4 0.070(3) 0.063(3) 0.099(3) -0.047(2) 0.002(2) 0.011(2)
O5 0.068(3) 0.062(3) 0.110(3) 0.047(2) 0.013(2) -0.007(2)
O6 0.082(3) 0.118(4) 0.077(3) -0.017(2) 0.013(2) 0.047(3)
S1 0.0616(12) 0.0544(10) 0.0375(10) 0.0044(8) 0.0001(8) -0.0068(9)
S2 0.0594(12) 0.0607(11) 0.0391(10) -0.0009(8) -0.0003(8) -0.0106(9)
S3 0.0572(12) 0.0637(11) 0.0404(10) -0.0007(8) -0.0009(8) 0.0095(9)
Br1 0.1320(7) 0.0613(5) 0.1015(5) -0.0236(4) -0.0121(4) -0.0034(4)
Br2 0.1684(8) 0.0793(6) 0.1040(6) -0.0330(4) 0.0123(5) -0.0585(5)
Br3 0.1293(7) 0.0563(5) 0.1075(5) 0.0288(4) -0.0354(4) -0.0142(4)
C1 0.047(4) 0.065(4) 0.037(3) 0.000(3) 0.010(3) -0.001(3)
C2 0.051(4) 0.046(4) 0.039(3) 0.002(3) 0.001(3) 0.003(3)
C3 0.049(4) 0.053(4) 0.062(4) -0.014(3) 0.015(3) -0.002(3)
C4 0.058(5) 0.060(4) 0.054(4) -0.002(3) 0.007(3) 0.007(3)
C5 0.043(4) 0.053(4) 0.047(4) -0.007(3) 0.004(3) 0.003(3)
C6 0.055(5) 0.080(5) 0.105(5) -0.029(4) 0.031(4) -0.016(4)
C7 0.077(6) 0.073(5) 0.110(6) -0.028(4) 0.017(4) -0.025(4)
C8 0.072(6) 0.054(4) 0.056(4) -0.008(3) -0.010(4) -0.006(4)
C9 0.074(6) 0.085(6) 0.105(6) -0.041(4) 0.021(4) 0.000(4)
C10 0.060(5) 0.084(5) 0.104(5) -0.038(4) 0.028(4) -0.024(4)
C11 0.043(4) 0.039(3) 0.043(4) -0.005(3) 0.007(3) -0.003(3)
C12 0.073(6) 0.071(4) 0.050(5) -0.003(3) 0.021(4) -0.003(4)
C13 0.084(7) 0.101(6) 0.079(6) -0.019(5) 0.047(5) -0.012(5)
C14 0.067(6) 0.068(5) 0.132(8) -0.045(5) 0.029(6) 0.004(4)
C15 0.068(6) 0.072(5) 0.106(6) -0.020(5) -0.003(5) 0.020(4)
C16 0.065(5) 0.062(4) 0.056(4) 0.006(3) 0.004(4) 0.007(4)
C17 0.054(4) 0.064(4) 0.039(3) -0.010(3) 0.015(3) -0.008(3)
C18 0.050(4) 0.051(4) 0.039(4) -0.006(3) 0.006(3) -0.003(3)
C19 0.055(11) 0.050(11) 0.029(9) 0.001(7) 0.004(7) -0.001(7)
C20 0.062(12) 0.052(9) 0.051(7) 0.004(5) -0.015(6) 0.006(7)
C19' 0.06(5) 0.05(5) 0.03(4) 0.00(3) 0.00(3) 0.00(3)
C20' 0.06(4) 0.05(4) 0.05(3) 0.00(2) -0.01(3) 0.01(3)
C21 0.083(6) 0.053(5) 0.066(5) -0.007(4) 0.010(4) -0.017(4)
C22 0.101(6) 0.071(6) 0.129(7) -0.012(5) -0.043(4) 0.008(5)
C23 0.122(7) 0.042(5) 0.123(6) -0.023(4) -0.020(5) 0.001(4)
C24 0.076(5) 0.053(4) 0.063(4) -0.006(3) 0.003(4) -0.018(4)
C25 0.102(6) 0.066(5) 0.065(4) 0.008(4) -0.013(4) -0.007(4)
C26 0.111(6) 0.041(4) 0.071(5) 0.008(4) 0.005(4) -0.001(4)
C27 0.049(4) 0.042(3) 0.033(4) -0.011(3) 0.004(3) -0.010(3)
C28 0.067(5) 0.056(4) 0.060(4) -0.006(3) 0.005(4) -0.004(4)
C29 0.082(7) 0.056(5) 0.116(7) -0.021(5) -0.016(5) 0.016(4)
C30 0.067(6) 0.088(6) 0.134(8) -0.055(6) 0.020(6) 0.004(5)
C31 0.071(6) 0.112(6) 0.075(6) -0.029(5) 0.041(5) -0.016(5)
C32 0.062(5) 0.073(4) 0.054(5) -0.013(3) 0.012(3) 0.001(4)
C33 0.046(4) 0.083(4) 0.038(3) 0.012(3) 0.009(3) 0.002(3)
C34 0.057(5) 0.054(4) 0.062(4) 0.011(3) 0.007(3) 0.002(4)
C35 0.055(8) 0.047(14) 0.068(14) -0.001(10) 0.007(10) -0.002(7)
C36 0.062(7) 0.057(12) 0.064(12) 0.004(9) 0.007(8) 0.000(7)
C35' 0.055(18) 0.05(3) 0.07(4) 0.00(2) 0.01(2) 0.00(2)
C36' 0.062(18) 0.06(3) 0.06(3) 0.00(2) 0.007(16) 0.000(16)
C37 0.058(5) 0.065(6) 0.110(7) 0.040(5) -0.009(4) -0.010(4)
C38 0.070(5) 0.057(5) 0.110(6) 0.002(5) 0.000(4) 0.006(4)
C39 0.070(5) 0.070(5) 0.087(5) 0.014(5) -0.002(4) -0.003(4)
C40 0.061(5) 0.057(5) 0.077(5) 0.023(4) -0.007(4) -0.007(3)
C41 0.089(6) 0.064(5) 0.097(6) 0.018(5) -0.006(4) 0.002(4)
C42 0.088(6) 0.086(6) 0.091(6) 0.021(5) 0.000(4) -0.008(5)
C43 0.048(5) 0.042(4) 0.058(5) 0.012(3) 0.007(4) 0.008(3)
C44 0.066(5) 0.071(5) 0.064(5) 0.016(4) 0.005(4) 0.002(4)
C45 0.065(6) 0.073(5) 0.107(7) 0.017(5) -0.004(5) 0.002(4)
C46 0.059(6) 0.066(5) 0.137(8) 0.038(5) 0.030(6) 0.007(4)
C47 0.071(6) 0.105(6) 0.083(6) 0.023(5) 0.043(5) 0.017(5)
C48 0.063(5) 0.074(5) 0.060(5) -0.002(3) 0.016(4) 0.011(4)

loop_
_atom_type_symbol
_atom_type_description
_atom_type_scat_dispersion_real
_atom_type_scat_dispersion_imag
_atom_type_scat_source
C C 0.0033 0.0016 'International Tables Vol C Tables 4.2.6.8 and 6.1.1.4'
H H 0.0000 0.0000 'International Tables Vol C Tables 4.2.6.8 and 6.1.1.4'
O O 0.0106 0.0060 'International Tables Vol C Tables 4.2.6.8 and 6.1.1.4'
F F 0.0171 0.0103 'International Tables Vol C Tables 4.2.6.8 and 6.1.1.4'
S S 0.1246 0.1234 'International Tables Vol C Tables 4.2.6.8 and 6.1.1.4'
Br Br -0.2901 2.4595 'International Tables Vol C Tables 4.2.6.8 and 6.1.1.4'

loop_
_geom_angle_atom_site_label_1
_geom_angle_atom_site_label_2
_geom_angle_atom_site_label_3
_geom_angle
F1 S1 O2 116.3(2)
F1 S1 O1 108.7(2)
O2 S1 O1 108.0(3)
F1 S1 C1 111.3(2)
O2 S1 C1 107.8(2)
O1 S1 C1 103.8(2)
F2 S2 O3 114.2(2)
F2 S2 O4 110.9(2)
O3 S2 O4 108.6(2)
F2 S2 C17 110.8(2)
O3 S2 C17 106.1(2)
O4 S2 C17 105.9(2)
F3 S3 O6 115.6(2)
F3 S3 O5 110.0(2)
O6 S3 O5 108.8(3)
F3 S3 C33 110.6(2)
O6 S3 C33 107.1(2)
O5 S3 C33 104.1(2)
C2 C1 S1 113.8(3)
C2 C1 H1A 108.8
S1 C1 H1A 108.8
C2 C1 H1B 108.8
S1 C1 H1B 108.8
H1A C1 H1B 107.7
C3 C2 C11 114.6(4)
C3 C2 C1 110.0(4)
C11 C2 C1 113.6(4)
C3 C2 H2 106.0
C11 C2 H2 106.0
C1 C2 H2 106.0
C4 C3 C2 128.7(5)
C4 C3 H3 115.7
C2 C3 H3 115.7
C3 C4 C5 128.4(5)
C3 C4 H4 115.8
C5 C4 H4 115.8
C6 C5 C10 116.0(5)
C6 C5 C4 120.8(6)
C10 C5 C4 123.2(6)
C5 C6 C7 122.0(6)
C5 C6 H6 119.0
C7 C6 H6 119.0
C8 C7 C6 120.6(6)
C8 C7 H7 119.7
C6 C7 H7 119.7
C7 C8 C9 118.5(6)
C7 C8 Br1 120.5(6)
C9 C8 Br1 121.1(6)
C8 C9 C10 121.3(6)
C8 C9 H9 119.3
C10 C9 H9 119.3
C5 C10 C9 121.6(6)
C5 C10 H10 119.2
C9 C10 H10 119.2
C16 C11 C12 118.8(5)
C16 C11 C2 120.7(6)
C12 C11 C2 120.5(5)
C11 C12 C13 119.9(6)
C11 C12 H12 120.1
C13 C12 H12 120.1
C14 C13 C12 121.6(7)
C14 C13 H13 119.2
C12 C13 H13 119.2
C13 C14 C15 119.8(7)
C13 C14 H14 120.1
C15 C14 H14 120.1
C14 C15 C16 118.5(6)
C14 C15 H15 120.8
C16 C15 H15 120.8
C11 C16 C15 121.4(6)
C11 C16 H16 119.3
C15 C16 H16 119.3
C18 C17 S2 114.2(3)
C18 C17 H17A 108.7
S2 C17 H17A 108.7
C18 C17 H17B 108.7
S2 C17 H17B 108.7
H17A C17 H17B 107.6
C19' C18 C27 122(4)
C19' C18 C19 24(3)
C27 C18 C19 108.4(9)
C19' C18 C17 114(4)
C27 C18 C17 113.0(5)
C19 C18 C17 108.9(9)
C19' C18 H18 85.0
C27 C18 H18 108.8
C19 C18 H18 108.8
C17 C18 H18 108.8
C20 C19 C18 121(2)
C20 C19 H19 119.3
C18 C19 H19 119.3
C19 C20 C21 124(2)
C19 C20 H20 117.8
C21 C20 H20 117.8
C20' C19' C18 132(10)
C20' C19' H19' 113.8
C18 C19' H19' 113.8
C19' C20' C21 122(10)
C19' C20' H20' 118.8
C21 C20' H20' 118.8
C22 C21 C26 116.6(6)
C22 C21 C20 116.7(11)
C26 C21 C20 126.7(11)
C22 C21 C20' 147(4)
C26 C21 C20' 95(4)
C20 C21 C20' 33(3)
C21 C22 C23 122.5(6)
C21 C22 H22 118.8
C23 C22 H22 118.8
C24 C23 C22 120.2(6)
C24 C23 H23 119.9
C22 C23 H23 119.9
C23 C24 C25 120.0(6)
C23 C24 Br2 119.0(5)
C25 C24 Br2 121.0(5)
C24 C25 C26 119.9(6)
C24 C25 H25 120.0
C26 C25 H25 120.0
C21 C26 C25 120.8(6)
C21 C26 H26 119.6
C25 C26 H26 119.6
C32 C27 C28 118.1(5)
C32 C27 C18 120.8(5)
C28 C27 C18 121.1(6)
C27 C28 C29 120.3(6)
C27 C28 H28 119.9
C29 C28 H28 119.9
C30 C29 C28 120.8(7)
C30 C29 H29 119.6
C28 C29 H29 119.6
C31 C30 C29 119.1(8)
C31 C30 H30 120.5
C29 C30 H30 120.5
C30 C31 C32 121.0(7)
C30 C31 H31 119.5
C32 C31 H31 119.5
C27 C32 C31 120.8(6)
C27 C32 H32 119.6
C31 C32 H32 119.6
C34 C33 S3 114.3(3)
C34 C33 H33A 108.7
S3 C33 H33A 108.7
C34 C33 H33B 108.7
S3 C33 H33B 108.7
H33A C33 H33B 107.6
C43 C34 C35' 111(2)
C43 C34 C33 113.7(5)
C35' C34 C33 123(2)
C43 C34 C35 110.3(9)
C35' C34 C35 27.4(18)
C33 C34 C35 102.4(10)
C43 C34 H34 110.1
C35' C34 H34 84.9
C33 C34 H34 110.1
C35 C34 H34 110.1
C36 C35 C34 120(3)
C36 C35 H35 119.8
C34 C35 H35 119.8
C35 C36 C37 120(3)
C35 C36 H36 120.0
C37 C36 H36 120.0
C36' C35' C34 127(7)
C36' C35' H35' 116.7
C34 C35' H35' 116.7
C35' C36' C37 116(7)
C35' C36' H36' 122.0
C37 C36' H36' 121.9
C42 C37 C38 118.4(6)
C42 C37 C36 110.6(14)
C38 C37 C36 130.9(14)
C42 C37 C36' 148(3)
C38 C37 C36' 93(3)
C36 C37 C36' 38.0(18)
C37 C38 C39 121.0(6)
C37 C38 H38 119.5
C39 C38 H38 119.5
C40 C39 C38 118.7(6)
C40 C39 H39 120.6
C38 C39 H39 120.6
C41 C40 C39 120.2(6)
C41 C40 Br3 119.2(6)
C39 C40 Br3 120.6(6)
C40 C41 C42 119.7(6)
C40 C41 H41 120.1
C42 C41 H41 120.1
C37 C42 C41 121.8(7)
C37 C42 H42 119.1
C41 C42 H42 119.1
C48 C43 C44 118.8(6)
C48 C43 C34 120.1(6)
C44 C43 C34 121.1(6)
C43 C44 C45 120.3(6)
C43 C44 H44 119.8
C45 C44 H44 119.8
C46 C45 C44 120.1(7)
C46 C45 H45 120.0
C44 C45 H45 120.0
C47 C46 C45 119.6(8)
C47 C46 H46 120.2
C45 C46 H46 120.2
C46 C47 C48 121.1(7)
C46 C47 H47 119.5
C48 C47 H47 119.5
C43 C48 C47 120.1(6)
C43 C48 H48 119.9
C47 C48 H48 119.9

loop_
_geom_bond_atom_site_label_1
_geom_bond_atom_site_label_2
_geom_bond_distance
F1 S1 1.397(3)
F2 S2 1.393(3)
F3 S3 1.385(3)
O1 S1 1.506(3)
O2 S1 1.428(3)
O3 S2 1.442(3)
O4 S2 1.470(3)
O5 S3 1.494(3)
O6 S3 1.433(3)
S1 C1 1.740(4)
S2 C17 1.745(4)
S3 C33 1.738(4)
Br1 C8 1.885(6)
Br2 C24 1.889(5)
Br3 C40 1.882(5)
C1 C2 1.534(6)
C1 H1A 0.9700
C1 H1B 0.9700
C2 C3 1.509(6)
C2 C11 1.524(6)
C2 H2 0.9800
C3 C4 1.317(6)
C3 H3 0.9300
C4 C5 1.458(6)
C4 H4 0.9300
C5 C6 1.375(6)
C5 C10 1.376(6)
C6 C7 1.386(7)
C6 H6 0.9300
C7 C8 1.351(7)
C7 H7 0.9300
C8 C9 1.355(7)
C9 C10 1.377(7)
C9 H9 0.9300
C10 H10 0.9300
C11 C16 1.368(6)
C11 C12 1.370(6)
C12 C13 1.370(7)
C12 H12 0.9300
C13 C14 1.345(7)
C13 H13 0.9300
C14 C15 1.383(7)
C14 H14 0.9300
C15 C16 1.384(7)
C15 H15 0.9300
C16 H16 0.9300
C17 C18 1.545(6)
C17 H17A 0.9700
C17 H17B 0.9700
C18 C19' 1.44(10)
C18 C27 1.512(6)
C18 C19 1.52(2)
C18 H18 0.9800
C19 C20 1.32(4)
C19 H19 0.9300
C20 C21 1.490(16)
C20 H20 0.9300
C19' C20' 1.33(16)
C19' H19' 0.9300
C20' C21 1.51(7)
C20' H20' 0.9300
C21 C22 1.361(7)
C21 C26 1.384(7)
C22 C23 1.378(7)
C22 H22 0.9300
C23 C24 1.332(7)
C23 H23 0.9300
C24 C25 1.362(7)
C25 C26 1.391(7)
C25 H25 0.9300
C26 H26 0.9300
C27 C32 1.367(6)
C27 C28 1.378(6)
C28 C29 1.380(7)
C28 H28 0.9300
C29 C30 1.362(8)
C29 H29 0.9300
C30 C31 1.345(8)
C30 H30 0.9300
C31 C32 1.380(7)
C31 H31 0.9300
C32 H32 0.9300
C33 C34 1.538(6)
C33 H33A 0.9700
C33 H33B 0.9700
C34 C43 1.523(7)
C34 C35' 1.52(6)
C34 C35 1.56(3)
C34 H34 0.9800
C35 C36 1.31(5)
C35 H35 0.9300
C36 C37 1.52(2)
C36 H36 0.9300
C35' C36' 1.33(13)
C35' H35' 0.9300
C36' C37 1.53(5)
C36' H36' 0.9300
C37 C42 1.348(8)
C37 C38 1.383(8)
C38 C39 1.396(7)
C38 H38 0.9300
C39 C40 1.380(7)
C39 H39 0.9300
C40 C41 1.365(7)
C41 C42 1.384(7)
C41 H41 0.9300
C42 H42 0.9300
C43 C48 1.372(6)
C43 C44 1.372(7)
C44 C45 1.383(7)
C44 H44 0.9300
C45 C46 1.370(8)
C45 H45 0.9300
C46 C47 1.344(8)
C46 H46 0.9300
C47 C48 1.379(7)
C47 H47 0.9300
C48 H48 0.9300

loop_
_geom_torsion_atom_site_label_1
_geom_torsion_atom_site_label_2
_geom_torsion_atom_site_label_3
_geom_torsion_atom_site_label_4
_geom_torsion
F1 S1 C1 C2 -46.6(4)
O2 S1 C1 C2 -175.3(4)
O1 S1 C1 C2 70.2(4)
S1 C1 C2 C3 155.2(3)
S1 C1 C2 C11 -74.8(5)
C11 C2 C3 C4 14.0(7)
C1 C2 C3 C4 143.4(5)
C2 C3 C4 C5 174.1(5)
C3 C4 C5 C6 -171.9(5)
C3 C4 C5 C10 6.8(9)
C10 C5 C6 C7 -1.0(9)
C4 C5 C6 C7 177.8(5)
C5 C6 C7 C8 0.5(10)
C6 C7 C8 C9 0.2(10)
C6 C7 C8 Br1 179.2(4)
C7 C8 C9 C10 -0.4(10)
Br1 C8 C9 C10 -179.3(5)
C6 C5 C10 C9 0.9(9)
C4 C5 C10 C9 -178.0(5)
C8 C9 C10 C5 -0.2(10)
C3 C2 C11 C16 71.4(6)
C1 C2 C11 C16 -56.2(6)
C3 C2 C11 C12 -108.5(5)
C1 C2 C11 C12 124.0(5)
C16 C11 C12 C13 2.0(8)
C2 C11 C12 C13 -178.2(5)
C11 C12 C13 C14 -2.1(9)
C12 C13 C14 C15 1.4(10)
C13 C14 C15 C16 -0.8(9)
C12 C11 C16 C15 -1.4(8)
C2 C11 C16 C15 178.8(5)
C14 C15 C16 C11 0.8(9)
F2 S2 C17 C18 51.1(4)
O3 S2 C17 C18 175.6(4)
O4 S2 C17 C18 -69.2(4)
S2 C17 C18 C19' -146(5)
S2 C17 C18 C27 68.4(5)
S2 C17 C18 C19 -171.0(9)
C19' C18 C19 C20 19(9)
C27 C18 C19 C20 -110(2)
C17 C18 C19 C20 126.2(18)
C18 C19 C20 C21 173.8(11)
C27 C18 C19' C20' 17(13)
C19 C18 C19' C20' -43(10)
C17 C18 C19' C20' -125(9)
C18 C19' C20' C21 -179(5)
C19 C20 C21 C22 161.7(17)
C19 C20 C21 C26 -18(2)
C19 C20 C21 C20' -36(4)
C19' C20' C21 C22 51(8)
C19' C20' C21 C26 -145(8)
C19' C20' C21 C20 21(7)
C26 C21 C22 C23 0.6(10)
C20 C21 C22 C23 -179.5(8)
C20' C21 C22 C23 163(5)
C21 C22 C23 C24 0.8(11)
C22 C23 C24 C25 -2.2(11)
C22 C23 C24 Br2 -179.8(5)
C23 C24 C25 C26 2.1(10)
Br2 C24 C25 C26 179.6(4)
C22 C21 C26 C25 -0.7(10)
C20 C21 C26 C25 179.5(8)
C20' C21 C26 C25 -171(2)
C24 C25 C26 C21 -0.6(10)
C19' C18 C27 C32 92(4)
C19 C18 C27 C32 113.9(10)
C17 C18 C27 C32 -125.2(5)
C19' C18 C27 C28 -85(4)
C19 C18 C27 C28 -63.4(11)
C17 C18 C27 C28 57.4(6)
C32 C27 C28 C29 -0.2(8)
C18 C27 C28 C29 177.2(5)
C27 C28 C29 C30 0.5(9)
C28 C29 C30 C31 -0.4(10)
C29 C30 C31 C32 0.0(10)
C28 C27 C32 C31 -0.1(8)
C18 C27 C32 C31 -177.5(5)
C30 C31 C32 C27 0.2(9)
F3 S3 C33 C34 -50.3(5)
O6 S3 C33 C34 -177.1(4)
O5 S3 C33 C34 67.7(4)
S3 C33 C34 C43 -73.7(5)
S3 C33 C34 C35' 147(3)
S3 C33 C34 C35 167.4(9)
C43 C34 C35 C36 106.3(18)
C35' C34 C35 C36 9(4)
C33 C34 C35 C36 -132.4(19)
C34 C35 C36 C37 175.7(11)
C43 C34 C35' C36' -118(4)
C33 C34 C35' C36' 22(6)
C35 C34 C35' C36' -25(4)
C34 C35' C36' C37 177(3)
C35 C36 C37 C42 164.5(16)
C35 C36 C37 C38 -19(2)
C35 C36 C37 C36' -23(2)
C35' C36' C37 C42 24(5)
C35' C36' C37 C38 -166(4)
C35' C36' C37 C36 11(3)
C42 C37 C38 C39 -3.6(9)
C36 C37 C38 C39 -179.9(8)
C36' C37 C38 C39 -177.8(13)
C37 C38 C39 C40 2.5(9)
C38 C39 C40 C41 -0.5(9)
C38 C39 C40 Br3 -179.3(4)
C39 C40 C41 C42 -0.3(9)
Br3 C40 C41 C42 178.4(5)
C38 C37 C42 C41 2.7(10)
C36 C37 C42 C41 179.8(7)
C36' C37 C42 C41 172(3)
C40 C41 C42 C37 -0.8(10)
C35' C34 C43 C48 -96(3)
C33 C34 C43 C48 120.6(5)
C35 C34 C43 C48 -125.1(12)
C35' C34 C43 C44 84(3)
C33 C34 C43 C44 -59.6(7)
C35 C34 C43 C44 54.7(13)
C48 C43 C44 C45 -0.3(8)
C34 C43 C44 C45 179.9(5)
C43 C44 C45 C46 1.0(9)
C44 C45 C46 C47 -1.2(9)
C45 C46 C47 C48 0.7(10)
C44 C43 C48 C47 -0.2(8)
C34 C43 C48 C47 179.6(5)
C46 C47 C48 C43 0.0(9)
